data_4026119
loop_
_publ_author_name
'Julien Sanseverino'
'Jean-Claude Chambron'
'Emmanuel Aubert'
'Enrique Espinosa'

_publ_contact_author_address
;Institut de Chimie Mol\'eculaire de 
l Universit\'e de Bourgogne 
(ICMUB, CNRS UMR no. 5260), 
9 Avenue Alain Savary, 
BP 47870, F-21078 Dijon, France
;
_publ_contact_author_email Jean-Claude.Chambron@u-bourgogne.fr
_publ_contact_author_name 'Chambron, Jean-Claude'
_publ_section_title
;
 Sulfur-Incorporating Cyclotriveratrylene Analogues: The Synthesis of
 Cyclotrithioguaiacylene
;
_journal_name_full 'Journal of Organic Chemistry'
_journal_page_first 1914
_journal_page_last 1917
_journal_paper_doi 10.1021/jo102324u
_journal_volume 76
_journal_year 2011
_chemical_formula_moiety 'C27 H30 O9 S3, 2(C H2 Cl2)'
_chemical_formula_sum 'C29 H34 Cl4 O9 S3'
_chemical_formula_weight 764.54
_chemical_name_systematic
;
 ?
;
_space_group_IT_number 14
_symmetry_cell_setting monoclinic
_symmetry_space_group_name_Hall '-P 2ybc'
_symmetry_space_group_name_H-M 'P 1 21/c 1'
_atom_sites_solution_hydrogens geom
_atom_sites_solution_primary direct
_atom_sites_solution_secondary difmap
_audit_creation_method SHELXL-97
_cell_angle_alpha 90.00
_cell_angle_beta 127.012(3)
_cell_angle_gamma 90.00
_cell_formula_units_Z 4
_cell_length_a 16.8059(4)
_cell_length_b 12.0718(2)
_cell_length_c 21.4038(5)
_cell_measurement_reflns_used 16642
_cell_measurement_temperature 110(2)
_cell_measurement_theta_max 76.1786
_cell_measurement_theta_min 3.2957
_cell_volume 3467.41(19)
_computing_cell_refinement
;
CrysAlisPro, Oxford Diffraction Ltd.,
Version 1.171.33.48 (release 15-09-2009 CrysAlis171 .NET)
(compiled Sep 15 2009,11:49:04)
;
_computing_data_collection
;
CrysAlisPro, Oxford Diffraction Ltd.,
Version 1.171.33.48 (release 15-09-2009 CrysAlis171 .NET)
(compiled Sep 15 2009,11:49:04)
;
_computing_data_reduction
;
CrysAlisPro, Oxford Diffraction Ltd.,
Version 1.171.33.48 (release 15-09-2009 CrysAlis171 .NET)
(compiled Sep 15 2009,11:49:04)
;
_computing_structure_refinement 'SHELXL-97 (Sheldrick, 1997)'
_computing_structure_solution 'SIR_92 (Altomare et al., 1994)'
_diffrn_ambient_temperature 110(2)
_diffrn_detector_area_resol_mean 10.4508
_diffrn_measured_fraction_theta_full 0.996
_diffrn_measured_fraction_theta_max 0.996
_diffrn_measurement_device_type 'SuperNova, Dual, Cu at zero, Atlas'
_diffrn_measurement_method 'phi and omega scans'
_diffrn_radiation_monochromator mirror
_diffrn_radiation_source 'SuperNova (Cu) X-ray Source'
_diffrn_radiation_type CuK\a
_diffrn_radiation_wavelength 1.5418
_diffrn_reflns_av_R_equivalents 0.0274
_diffrn_reflns_av_sigmaI/netI 0.0667
_diffrn_reflns_limit_h_max 18
_diffrn_reflns_limit_h_min -21
_diffrn_reflns_limit_k_max 15
_diffrn_reflns_limit_k_min -14
_diffrn_reflns_limit_l_max 26
_diffrn_reflns_limit_l_min -25
_diffrn_reflns_number 25730
_diffrn_reflns_theta_full 76.38
_diffrn_reflns_theta_max 76.38
_diffrn_reflns_theta_min 3.29
_exptl_absorpt_coefficient_mu 5.244
_exptl_absorpt_correction_T_max 0.818
_exptl_absorpt_correction_T_min 0.649
_exptl_absorpt_correction_type analytical
_exptl_absorpt_process_details
;
CrysAlisPro, Oxford Diffraction Ltd.,
Version 1.171.33.48 (release 15-09-2009 CrysAlis171 .NET)
(compiled Sep 15 2009,11:49:04)
Analytical numeric absorption correction using a multifaceted crystal
            model based on expressions derived by R.C. Clark & J.S. Reid.
(Clark, R. C. & Reid, J. S. (1995). Acta Cryst. A51, 887-897)
;
_exptl_crystal_colour colorless
_exptl_crystal_density_diffrn 1.465
_exptl_crystal_description plate
_exptl_crystal_F_000 1584
_exptl_crystal_size_max 0.1303
_exptl_crystal_size_mid 0.0887
_exptl_crystal_size_min 0.0429
_refine_diff_density_max 1.192
_refine_diff_density_min -0.598
_refine_diff_density_rms 0.069
_refine_ls_extinction_method none
_refine_ls_goodness_of_fit_ref 1.045
_refine_ls_hydrogen_treatment constr
_refine_ls_matrix_type full
_refine_ls_number_parameters 412
_refine_ls_number_reflns 7233
_refine_ls_number_restraints 0
_refine_ls_restrained_S_all 1.045
_refine_ls_R_factor_all 0.0546
_refine_ls_R_factor_gt 0.0426
_refine_ls_shift/su_max 0.007
_refine_ls_shift/su_mean 0.000
_refine_ls_structure_factor_coef Fsqd
_refine_ls_weighting_details 'calc w=1/[\s^2^(Fo^2^)+(0.0600P)^2^+2.9223P] where P=(Fo^2^+2Fc^2^)/3'
_refine_ls_weighting_scheme calc
_refine_ls_wR_factor_gt 0.1102
_refine_ls_wR_factor_ref 0.1147
_reflns_number_gt 6121
_reflns_number_total 7233
_reflns_threshold_expression >2sigma(I)
_cod_data_source_file jo102324u_si_002.cif
_cod_data_source_block jc072010
_cod_original_cell_volume 3467.4(2)
_cod_original_sg_symbol_Hall '    -P 2ybc'
_cod_original_sg_symbol_H-M 'P 21/c'
_cod_database_code 4026119

loop_
_symmetry_equiv_pos_as_xyz
'x, y, z'
'-x, y+1/2, -z+1/2'
'-x, -y, -z'
'x, -y-1/2, z-1/2'

loop_
_atom_site_label
_atom_site_type_symbol
_atom_site_fract_x
_atom_site_fract_y
_atom_site_fract_z
_atom_site_U_iso_or_equiv
_atom_site_adp_type
_atom_site_occupancy
_atom_site_symmetry_multiplicity
_atom_site_calc_flag
_atom_site_refinement_flags
S22 S 0.15491(3) 0.70386(4) 0.20042(3) 0.01759(11) Uani 1 1 d .
S9 S 0.44198(4) 0.16044(5) 0.12177(3) 0.02327(12) Uani 1 1 d .
S35 S 0.20654(4) 0.03347(4) 0.36866(3) 0.02198(12) Uani 1 1 d .
Cl45 Cl 0.21250(5) 0.62035(5) 0.48268(4) 0.03593(15) Uani 1 1 d .
Cl44 Cl 0.36754(5) 0.72112(6) 0.47885(4) 0.04057(16) Uani 1 1 d .
Cl41 Cl 0.30920(6) 0.39534(7) 0.34567(5) 0.04869(18) Uani 1 1 d .
Cl42 Cl 0.40134(8) 0.25723(11) 0.29417(6) 0.0763(3) Uani 1 1 d .
O23 O 0.13584(11) 0.80138(13) 0.15393(9) 0.0253(3) Uani 1 1 d .
O24 O 0.09604(12) 0.68809(14) 0.22838(10) 0.0257(3) Uani 1 1 d .
O36 O 0.16302(14) 0.02802(16) 0.40952(10) 0.0330(4) Uani 1 1 d .
O10 O 0.52260(12) 0.14687(16) 0.20359(10) 0.0354(4) Uani 1 1 d .
O33 O 0.12607(12) 0.26039(13) 0.35734(9) 0.0227(3) Uani 1 1 d .
O7 O 0.38957(12) -0.02583(14) 0.17785(10) 0.0292(4) Uani 1 1 d .
O20 O 0.25738(11) 0.64795(14) 0.12856(9) 0.0238(3) Uani 1 1 d .
O37 O 0.22254(16) -0.06980(15) 0.34390(10) 0.0380(4) Uani 1 1 d .
O11 O 0.43547(13) 0.26430(16) 0.08585(12) 0.0365(4) Uani 1 1 d .
C31 C 0.11523(14) 0.07944(17) 0.21628(12) 0.0180(4) Uani 1 1 d .
H31 H 0.1377 0.0075 0.2156 0.022 Uiso 1 1 calc R
C2 C 0.22246(15) 0.03462(17) 0.12566(12) 0.0200(4) Uani 1 1 d .
H2 H 0.2114 -0.0286 0.1459 0.024 Uiso 1 1 calc R
C4 C 0.32789(15) 0.13950(18) 0.10657(12) 0.0206(4) Uani 1 1 d .
C27 C 0.02874(13) 0.24762(17) 0.14962(11) 0.0164(4) Uani 1 1 d .
C13 C 0.08418(15) 0.29647(17) 0.00579(11) 0.0190(4) Uani 1 1 d .
H13A H 0.0171 0.2655 -0.0179 0.023 Uiso 1 1 calc R
H13B H 0.0864 0.3212 -0.0373 0.023 Uiso 1 1 calc R
C1 C 0.14688(14) 0.11379(17) 0.08370(11) 0.0176(4) Uani 1 1 d .
C32 C 0.06348(14) 0.14287(17) 0.14789(11) 0.0171(4) Uani 1 1 d .
C14 C 0.10096(14) 0.39546(17) 0.05617(11) 0.0171(4) Uani 1 1 d .
C17 C 0.13918(14) 0.58410(17) 0.14615(11) 0.0170(4) Uani 1 1 d .
C26 C -0.02359(14) 0.32720(17) 0.08048(11) 0.0178(4) Uani 1 1 d .
H26B H -0.0771 0.3670 0.0778 0.021 Uiso 1 1 calc R
H26A H -0.0545 0.2850 0.0313 0.021 Uiso 1 1 calc R
C15 C 0.17034(14) 0.47453(18) 0.06917(11) 0.0190(4) Uani 1 1 d .
H15 H 0.2041 0.4637 0.0466 0.023 Uiso 1 1 calc R
C19 C 0.05065(14) 0.41052(17) 0.08914(11) 0.0171(4) Uani 1 1 d .
C28 C 0.04601(14) 0.28554(17) 0.21859(12) 0.0184(4) Uani 1 1 d .
H28 H 0.0195 0.3552 0.2184 0.022 Uiso 1 1 calc R
C5 C 0.25245(15) 0.21684(17) 0.06388(11) 0.0194(4) Uani 1 1 d .
H5 H 0.2628 0.2785 0.0420 0.023 Uiso 1 1 calc R
C3 C 0.31322(15) 0.04662(18) 0.13821(12) 0.0212(4) Uani 1 1 d .
C29 C 0.10086(15) 0.22433(17) 0.28745(12) 0.0186(4) Uani 1 1 d .
C18 C 0.07064(14) 0.50593(17) 0.13329(11) 0.0176(4) Uani 1 1 d .
H18 H 0.0361 0.5175 0.1551 0.021 Uiso 1 1 calc R
C30 C 0.13467(15) 0.11889(17) 0.28521(11) 0.0186(4) Uani 1 1 d .
C6 C 0.16161(15) 0.20660(17) 0.05224(11) 0.0180(4) Uani 1 1 d .
C39 C 0.05239(14) 0.09583(17) 0.07715(11) 0.0182(4) Uani 1 1 d .
H39A H -0.0044 0.1322 0.0291 0.022 Uiso 1 1 calc R
H39B H 0.0380 0.0155 0.0729 0.022 Uiso 1 1 calc R
C25 C 0.28087(16) 0.7035(2) 0.28168(12) 0.0252(4) Uani 1 1 d .
H25B H 0.2952 0.7694 0.3136 0.038 Uiso 1 1 calc R
H25C H 0.3226 0.7040 0.2638 0.038 Uiso 1 1 calc R
H25A H 0.2952 0.6369 0.3130 0.038 Uiso 1 1 calc R
C16 C 0.19118(14) 0.56859(18) 0.11422(11) 0.0182(4) Uani 1 1 d .
C34 C 0.09014(19) 0.36760(19) 0.35823(13) 0.0281(5) Uani 1 1 d .
H34C H 0.1173 0.4237 0.3427 0.042 Uiso 1 1 calc R
H34A H 0.1113 0.3839 0.4111 0.042 Uiso 1 1 calc R
H34B H 0.0172 0.3685 0.3215 0.042 Uiso 1 1 calc R
C21 C 0.32301(18) 0.6229(2) 0.10860(15) 0.0328(5) Uani 1 1 d .
H21C H 0.3612 0.5559 0.1364 0.049 Uiso 1 1 calc R
H21A H 0.3689 0.6850 0.1238 0.049 Uiso 1 1 calc R
H21B H 0.2838 0.6108 0.0521 0.049 Uiso 1 1 calc R
C12 C 0.44811(19) 0.0527(2) 0.06932(17) 0.0370(6) Uani 1 1 d .
H12A H 0.5102 0.0589 0.0748 0.056 Uiso 1 1 calc R
H12B H 0.3912 0.0580 0.0139 0.056 Uiso 1 1 calc R
H12C H 0.4464 -0.0189 0.0901 0.056 Uiso 1 1 calc R
C8 C 0.3819(2) -0.1121(2) 0.21951(17) 0.0383(6) Uani 1 1 d .
H8A H 0.3738 -0.0795 0.2573 0.057 Uiso 1 1 calc R
H8B H 0.4425 -0.1573 0.2473 0.057 Uiso 1 1 calc R
H8C H 0.3241 -0.1587 0.1826 0.057 Uiso 1 1 calc R
C43 C 0.2373(2) 0.7069(3) 0.42960(16) 0.0424(6) Uani 1 1 d .
H43B H 0.2076 0.7809 0.4229 0.051 Uiso 1 1 calc R
H43A H 0.2060 0.6751 0.3770 0.051 Uiso 1 1 calc R
C38 C 0.32153(19) 0.1027(3) 0.42891(15) 0.0389(6) Uani 1 1 d .
H38C H 0.3109 0.1768 0.4414 0.058 Uiso 1 1 calc R
H38A H 0.3515 0.1093 0.4015 0.058 Uiso 1 1 calc R
H38B H 0.3662 0.0606 0.4774 0.058 Uiso 1 1 calc R
C40 C 0.3021(3) 0.3388(5) 0.2671(2) 0.0882(18) Uani 1 1 d .
H40B H 0.2404 0.2941 0.2348 0.106 Uiso 1 1 calc R
H40A H 0.2968 0.4000 0.2340 0.106 Uiso 1 1 calc R

loop_
_atom_site_aniso_label
_atom_site_aniso_U_11
_atom_site_aniso_U_22
_atom_site_aniso_U_33
_atom_site_aniso_U_23
_atom_site_aniso_U_13
_atom_site_aniso_U_12
S22 0.0170(2) 0.0153(2) 0.0191(2) -0.00148(17) 0.01012(18) -0.00115(17)
S9 0.0184(2) 0.0231(3) 0.0240(2) 0.0007(2) 0.0105(2) -0.00278(19)
S35 0.0304(3) 0.0183(2) 0.0182(2) 0.00379(18) 0.0151(2) 0.00354(19)
Cl45 0.0361(3) 0.0328(3) 0.0357(3) 0.0088(2) 0.0199(3) 0.0050(2)
Cl44 0.0366(3) 0.0493(4) 0.0336(3) 0.0071(3) 0.0199(3) 0.0027(3)
Cl41 0.0542(4) 0.0479(4) 0.0494(4) -0.0054(3) 0.0341(3) -0.0121(3)
Cl42 0.0581(5) 0.0930(8) 0.0661(6) -0.0187(5) 0.0312(4) 0.0096(5)
O23 0.0258(7) 0.0161(7) 0.0277(8) 0.0008(6) 0.0128(6) -0.0009(6)
O24 0.0266(7) 0.0253(8) 0.0322(8) -0.0071(6) 0.0214(7) -0.0038(6)
O36 0.0465(10) 0.0322(9) 0.0316(8) 0.0099(7) 0.0295(8) 0.0037(8)
O10 0.0214(8) 0.0394(10) 0.0284(9) 0.0003(7) 0.0060(7) -0.0071(7)
O33 0.0332(8) 0.0189(7) 0.0203(7) -0.0008(6) 0.0184(6) 0.0019(6)
O7 0.0252(7) 0.0240(8) 0.0344(8) 0.0104(7) 0.0159(7) 0.0061(6)
O20 0.0252(7) 0.0260(8) 0.0268(7) -0.0038(6) 0.0191(6) -0.0077(6)
O37 0.0596(11) 0.0235(9) 0.0281(8) 0.0072(7) 0.0249(8) 0.0151(8)
O11 0.0314(8) 0.0334(10) 0.0458(10) 0.0111(8) 0.0239(8) -0.0011(7)
C31 0.0210(9) 0.0142(9) 0.0213(9) -0.0004(7) 0.0140(8) 0.0001(7)
C2 0.0260(10) 0.0152(9) 0.0187(9) 0.0012(7) 0.0133(8) -0.0001(8)
C4 0.0218(9) 0.0202(10) 0.0191(9) -0.0013(7) 0.0119(8) -0.0005(8)
C27 0.0143(8) 0.0157(9) 0.0185(9) -0.0004(7) 0.0095(7) -0.0035(7)
C13 0.0235(9) 0.0173(9) 0.0155(8) 0.0011(7) 0.0114(7) 0.0017(7)
C1 0.0203(9) 0.0183(9) 0.0129(8) -0.0027(7) 0.0093(7) -0.0013(7)
C32 0.0177(8) 0.0168(9) 0.0174(9) -0.0015(7) 0.0109(7) -0.0030(7)
C14 0.0179(8) 0.0168(9) 0.0140(8) 0.0036(7) 0.0082(7) 0.0041(7)
C17 0.0185(8) 0.0144(9) 0.0164(8) 0.0006(7) 0.0097(7) 0.0011(7)
C26 0.0171(8) 0.0160(9) 0.0186(9) 0.0007(7) 0.0098(7) 0.0002(7)
C15 0.0204(9) 0.0212(10) 0.0174(9) 0.0036(7) 0.0123(7) 0.0023(7)
C19 0.0170(8) 0.0154(9) 0.0153(8) 0.0032(7) 0.0079(7) 0.0010(7)
C28 0.0200(9) 0.0164(9) 0.0224(9) -0.0002(7) 0.0147(8) -0.0001(7)
C5 0.0245(9) 0.0170(9) 0.0170(9) 0.0001(7) 0.0127(8) -0.0001(7)
C3 0.0234(9) 0.0174(10) 0.0185(9) 0.0008(7) 0.0104(8) 0.0013(8)
C29 0.0217(9) 0.0186(9) 0.0205(9) -0.0013(7) 0.0154(8) -0.0024(7)
C18 0.0170(8) 0.0179(9) 0.0168(8) 0.0030(7) 0.0096(7) 0.0032(7)
C30 0.0223(9) 0.0174(9) 0.0178(9) 0.0015(7) 0.0129(8) -0.0004(7)
C6 0.0225(9) 0.0169(9) 0.0132(8) -0.0018(7) 0.0100(7) 0.0006(7)
C39 0.0197(9) 0.0155(9) 0.0178(9) -0.0027(7) 0.0104(7) -0.0014(7)
C25 0.0228(9) 0.0268(11) 0.0208(9) -0.0029(8) 0.0104(8) -0.0020(8)
C16 0.0166(8) 0.0198(9) 0.0164(8) 0.0037(7) 0.0089(7) 0.0007(7)
C34 0.0443(13) 0.0199(10) 0.0258(10) -0.0029(8) 0.0242(10) 0.0006(9)
C21 0.0324(11) 0.0404(14) 0.0369(13) -0.0088(10) 0.0267(11) -0.0118(10)
C12 0.0320(12) 0.0405(14) 0.0436(14) -0.0087(11) 0.0254(11) -0.0005(10)
C8 0.0376(13) 0.0258(12) 0.0451(14) 0.0170(11) 0.0216(12) 0.0083(10)
C43 0.0370(13) 0.0568(18) 0.0290(12) 0.0125(12) 0.0175(11) 0.0066(12)
C38 0.0298(12) 0.0490(16) 0.0249(11) 0.0033(11) 0.0096(10) -0.0005(11)
C40 0.075(3) 0.143(5) 0.0294(15) 0.016(2) 0.0225(17) 0.054(3)

loop_
_atom_type_symbol
_atom_type_description
_atom_type_scat_dispersion_real
_atom_type_scat_dispersion_imag
_atom_type_scat_source
C C 0.0181 0.0091 'International Tables Vol C Tables 4.2.6.8 and 6.1.1.4'
H H 0.0000 0.0000 'International Tables Vol C Tables 4.2.6.8 and 6.1.1.4'
O O 0.0492 0.0322 'International Tables Vol C Tables 4.2.6.8 and 6.1.1.4'
S S 0.3331 0.5567 'International Tables Vol C Tables 4.2.6.8 and 6.1.1.4'
Cl Cl 0.3639 0.7018 'International Tables Vol C Tables 4.2.6.8 and 6.1.1.4'

loop_
_geom_angle_atom_site_label_1
_geom_angle_atom_site_label_2
_geom_angle_atom_site_label_3
_geom_angle
O24 S22 O23 117.94(10)
O24 S22 C25 107.92(10)
O23 S22 C25 108.63(10)
O24 S22 C17 107.16(10)
O23 S22 C17 109.21(9)
C25 S22 C17 105.24(10)
O10 S9 O11 117.51(12)
O10 S9 C4 109.35(11)
O11 S9 C4 107.59(11)
O10 S9 C12 108.54(13)
O11 S9 C12 108.53(14)
C4 S9 C12 104.56(11)
O36 S35 O37 117.32(12)
O36 S35 C38 108.17(13)
O37 S35 C38 108.33(14)
O36 S35 C30 110.67(10)
O37 S35 C30 107.37(10)
C38 S35 C30 104.17(12)
C29 O33 C34 116.72(17)
C3 O7 C8 117.17(19)
C16 O20 C21 117.19(18)
C30 C31 C32 121.65(19)
C3 C2 C1 121.33(19)
C5 C4 C3 119.91(19)
C5 C4 S9 119.21(17)
C3 C4 S9 120.87(16)
C28 C27 C32 119.84(18)
C28 C27 C26 116.78(18)
C32 C27 C26 123.31(18)
C6 C13 C14 112.23(16)
C2 C1 C6 119.91(19)
C2 C1 C39 117.07(18)
C6 C1 C39 122.99(18)
C31 C32 C27 118.22(18)
C31 C32 C39 117.68(18)
C27 C32 C39 124.04(18)
C15 C14 C19 119.64(19)
C15 C14 C13 117.03(18)
C19 C14 C13 123.33(18)
C18 C17 C16 119.89(19)
C18 C17 S22 117.72(15)
C16 C17 S22 122.35(15)
C27 C26 C19 110.27(15)
C16 C15 C14 121.77(18)
C18 C19 C14 118.38(18)
C18 C19 C26 118.19(18)
C14 C19 C26 123.43(18)
C29 C28 C27 121.93(19)
C4 C5 C6 121.75(19)
O7 C3 C2 124.9(2)
O7 C3 C4 116.33(19)
C2 C3 C4 118.74(19)
O33 C29 C28 124.45(19)
O33 C29 C30 117.59(18)
C28 C29 C30 117.94(18)
C17 C18 C19 122.01(18)
C31 C30 C29 120.33(19)
C31 C30 S35 117.04(16)
C29 C30 S35 122.59(16)
C5 C6 C1 118.33(18)
C5 C6 C13 117.91(18)
C1 C6 C13 123.76(18)
C32 C39 C1 111.06(16)
O20 C16 C15 124.29(18)
O20 C16 C17 117.41(18)
C15 C16 C17 118.29(18)
Cl45 C43 Cl44 111.01(14)
Cl42 C40 Cl41 114.2(2)

loop_
_geom_bond_atom_site_label_1
_geom_bond_atom_site_label_2
_geom_bond_distance
S22 O24 1.4443(16)
S22 O23 1.4473(16)
S22 C25 1.753(2)
S22 C17 1.772(2)
S9 O10 1.4398(17)
S9 O11 1.4400(19)
S9 C4 1.759(2)
S9 C12 1.761(3)
S35 O36 1.4401(17)
S35 O37 1.4419(19)
S35 C38 1.760(3)
S35 C30 1.765(2)
Cl45 C43 1.768(3)
Cl44 C43 1.776(3)
Cl41 C40 1.751(4)
Cl42 C40 1.710(4)
O33 C29 1.358(2)
O33 C34 1.433(3)
O7 C3 1.349(3)
O7 C8 1.426(3)
O20 C16 1.356(3)
O20 C21 1.435(3)
C31 C30 1.389(3)
C31 C32 1.397(3)
C2 C3 1.388(3)
C2 C1 1.400(3)
C4 C5 1.385(3)
C4 C3 1.406(3)
C27 C28 1.399(3)
C27 C32 1.403(3)
C27 C26 1.523(3)
C13 C6 1.517(3)
C13 C14 1.518(3)
C1 C6 1.404(3)
C1 C39 1.523(3)
C32 C39 1.520(3)
C14 C15 1.399(3)
C14 C19 1.402(3)
C17 C18 1.382(3)
C17 C16 1.409(3)
C26 C19 1.525(3)
C15 C16 1.391(3)
C19 C18 1.396(3)
C28 C29 1.390(3)
C5 C6 1.396(3)
C29 C30 1.406(3)

loop_
_geom_torsion_atom_site_label_1
_geom_torsion_atom_site_label_2
_geom_torsion_atom_site_label_3
_geom_torsion_atom_site_label_4
_geom_torsion
O10 S9 C4 C5 130.49(18)
O11 S9 C4 C5 1.8(2)
C12 S9 C4 C5 -113.45(19)
O10 S9 C4 C3 -48.5(2)
O11 S9 C4 C3 -177.13(18)
C12 S9 C4 C3 67.6(2)
C3 C2 C1 C6 1.1(3)
C3 C2 C1 C39 -176.72(18)
C30 C31 C32 C27 -1.6(3)
C30 C31 C32 C39 175.71(18)
C28 C27 C32 C31 -0.3(3)
C26 C27 C32 C31 176.56(17)
C28 C27 C32 C39 -177.43(18)
C26 C27 C32 C39 -0.6(3)
C6 C13 C14 C15 83.2(2)
C6 C13 C14 C19 -97.0(2)
O24 S22 C17 C18 6.08(18)
O23 S22 C17 C18 -122.74(16)
C25 S22 C17 C18 120.79(16)
O24 S22 C17 C16 -176.05(16)
O23 S22 C17 C16 55.12(18)
C25 S22 C17 C16 -61.34(18)
C28 C27 C26 C19 80.7(2)
C32 C27 C26 C19 -96.2(2)
C19 C14 C15 C16 0.0(3)
C13 C14 C15 C16 179.79(17)
C15 C14 C19 C18 1.0(3)
C13 C14 C19 C18 -178.77(17)
C15 C14 C19 C26 -177.93(18)
C13 C14 C19 C26 2.3(3)
C27 C26 C19 C18 -85.6(2)
C27 C26 C19 C14 93.4(2)
C32 C27 C28 C29 2.8(3)
C26 C27 C28 C29 -174.18(17)
C3 C4 C5 C6 1.2(3)
S9 C4 C5 C6 -177.75(15)
C8 O7 C3 C2 -9.7(3)
C8 O7 C3 C4 171.5(2)
C1 C2 C3 O7 -179.9(2)
C1 C2 C3 C4 -1.2(3)
C5 C4 C3 O7 178.88(19)
S9 C4 C3 O7 -2.2(3)
C5 C4 C3 C2 0.1(3)
S9 C4 C3 C2 178.99(16)
C34 O33 C29 C28 2.1(3)
C34 O33 C29 C30 -179.46(18)
C27 C28 C29 O33 175.00(18)
C27 C28 C29 C30 -3.4(3)
C16 C17 C18 C19 0.0(3)
S22 C17 C18 C19 177.95(15)
C14 C19 C18 C17 -1.0(3)
C26 C19 C18 C17 177.97(17)
C32 C31 C30 C29 1.0(3)
C32 C31 C30 S35 -176.66(15)
O33 C29 C30 C31 -177.05(18)
C28 C29 C30 C31 1.5(3)
O33 C29 C30 S35 0.5(3)
C28 C29 C30 S35 179.04(15)
O36 S35 C30 C31 -134.88(17)
O37 S35 C30 C31 -5.7(2)
C38 S35 C30 C31 109.08(18)
O36 S35 C30 C29 47.5(2)
O37 S35 C30 C29 176.68(18)
C38 S35 C30 C29 -68.6(2)
C4 C5 C6 C1 -1.3(3)
C4 C5 C6 C13 179.01(18)
C2 C1 C6 C5 0.1(3)
C39 C1 C6 C5 177.84(17)
C2 C1 C6 C13 179.81(18)
C39 C1 C6 C13 -2.5(3)
C14 C13 C6 C5 -83.7(2)
C14 C13 C6 C1 96.6(2)
C31 C32 C39 C1 -80.1(2)
C27 C32 C39 C1 97.1(2)
C2 C1 C39 C32 85.4(2)
C6 C1 C39 C32 -92.4(2)
C21 O20 C16 C15 -12.3(3)
C21 O20 C16 C17 168.87(19)
C14 C15 C16 O20 -179.82(18)
C14 C15 C16 C17 -1.0(3)
C18 C17 C16 O20 179.89(17)
S22 C17 C16 O20 2.1(3)
C18 C17 C16 C15 1.0(3)
S22 C17 C16 C15 -176.85(15)

loop_
_cod_related_entry_id
_cod_related_entry_database
_cod_related_entry_code
1 ChemSpider 30659351
